data_7116803
loop_
_publ_author_name
'Xiaoguang Zhou'
'Bing Wei'
'Xiu-Li Sun'
'Yong Tang'
'Zuowei Xie'

_publ_section_title
;
 Asymmetric hydroamination catalyzed by a new chiral zirconium system:
 reaction scope and mechanism
;
_journal_name_full Chem.Commun.
_journal_page_first 5751
_journal_paper_doi 10.1039/C4cc10032H
_journal_volume 51
_journal_year 2015
_chemical_absolute_configuration ad
_chemical_formula_sum 'C56 H59 N O2 Zr'
_chemical_formula_weight 869.26
_chemical_name_systematic
; 
 ? 
;
_space_group_IT_number 4
_symmetry_cell_setting monoclinic
_symmetry_space_group_name_Hall 'P 2yb'
_symmetry_space_group_name_H-M 'P 1 21 1'
_atom_sites_solution_hydrogens geom
_atom_sites_solution_primary direct
_atom_sites_solution_secondary difmap
_audit_creation_method SHELXL-97
_audit_update_record
;
2014-07-26 deposited with the CCDC.
2015-02-19 downloaded from the CCDC.
;
_cell_angle_alpha 90.00
_cell_angle_beta 91.315(2)
_cell_angle_gamma 90.00
_cell_formula_units_Z 4
_cell_length_a 12.3987(11)
_cell_length_b 10.2035(9)
_cell_length_c 35.906(3)
_cell_measurement_reflns_used 9697
_cell_measurement_temperature 133(2)
_cell_measurement_theta_max 27.50
_cell_measurement_theta_min 2.34
_cell_volume 4541.3(7)
_computing_cell_refinement 'Bruker SAINT'
_computing_data_collection 'Bruker APEX2'
_computing_data_reduction 'Bruker SAINT'
_computing_molecular_graphics 'Bruker SHELXTL'
_computing_publication_material 'Bruker SHELXTL'
_computing_structure_refinement 'SHELXL-97 (Sheldrick, 1997)'
_computing_structure_solution 'SHELXS-97 (Sheldrick, 1990)'
_diffrn_ambient_temperature 133(2)
_diffrn_measured_fraction_theta_full 0.993
_diffrn_measured_fraction_theta_max 0.993
_diffrn_measurement_device_type 'Bruker APEX-II CCD'
_diffrn_measurement_method '\f and \w scans'
_diffrn_radiation_monochromator graphite
_diffrn_radiation_source 'fine-focus sealed tube'
_diffrn_radiation_type MoK\a
_diffrn_radiation_wavelength 0.71073
_diffrn_reflns_av_R_equivalents 0.0242
_diffrn_reflns_av_sigmaI/netI 0.0357
_diffrn_reflns_limit_h_max 15
_diffrn_reflns_limit_h_min -15
_diffrn_reflns_limit_k_max 11
_diffrn_reflns_limit_k_min -12
_diffrn_reflns_limit_l_max 43
_diffrn_reflns_limit_l_min -44
_diffrn_reflns_number 34011
_diffrn_reflns_theta_full 26.00
_diffrn_reflns_theta_max 26.00
_diffrn_reflns_theta_min 1.13
_diffrn_standards_number 0
_exptl_absorpt_coefficient_mu 0.285
_exptl_absorpt_correction_T_max 0.9518
_exptl_absorpt_correction_T_min 0.9136
_exptl_absorpt_correction_type multi-scan
_exptl_absorpt_process_details sadabs
_exptl_crystal_colour colorless
_exptl_crystal_density_diffrn 1.271
_exptl_crystal_density_method 'not measured'
_exptl_crystal_description block
_exptl_crystal_F_000 1832
_exptl_crystal_size_max 0.32
_exptl_crystal_size_mid 0.26
_exptl_crystal_size_min 0.17
_refine_diff_density_max 1.542
_refine_diff_density_min -0.755
_refine_diff_density_rms 0.093
_refine_ls_abs_structure_details 'Flack H D (1983), Acta Cryst. A39, 876-881'
_refine_ls_abs_structure_Flack 0.05(3)
_refine_ls_extinction_coef 0.00021(8)
_refine_ls_extinction_expression Fc^*^=kFc[1+0.001xFc^2^\l^3^/sin(2\q)]^-1/4^
_refine_ls_extinction_method SHELXL
_refine_ls_goodness_of_fit_ref 1.150
_refine_ls_hydrogen_treatment mixed
_refine_ls_matrix_type full
_refine_ls_number_parameters 1088
_refine_ls_number_reflns 16208
_refine_ls_number_restraints 53
_refine_ls_restrained_S_all 1.163
_refine_ls_R_factor_all 0.0532
_refine_ls_R_factor_gt 0.0513
_refine_ls_shift/su_max 0.002
_refine_ls_shift/su_mean 0.000
_refine_ls_structure_factor_coef Fsqd
_refine_ls_weighting_details 'calc w=1/[\s^2^(Fo^2^)+(0.0135P)^2^+14.7624P] where P=(Fo^2^+2Fc^2^)/3'
_refine_ls_weighting_scheme calc
_refine_ls_wR_factor_gt 0.1253
_refine_ls_wR_factor_ref 0.1275
_reflns_number_gt 15768
_reflns_number_total 16208
_reflns_threshold_expression >2sigma(I)
_cod_data_source_file c4cc10032h2.cif
_cod_data_source_block 4c
_cod_original_cell_volume 4541.2(7)
_cod_original_sg_symbol_H-M P2(1)
_cod_database_code 7116803

loop_
_symmetry_equiv_pos_as_xyz
'x, y, z'
'-x, y+1/2, -z'

loop_
_atom_site_label
_atom_site_type_symbol
_atom_site_fract_x
_atom_site_fract_y
_atom_site_fract_z
_atom_site_U_iso_or_equiv
_atom_site_adp_type
_atom_site_occupancy
_atom_site_symmetry_multiplicity
_atom_site_calc_flag
_atom_site_refinement_flags
_atom_site_disorder_assembly
_atom_site_disorder_group
Zr1 Zr 0.38563(3) 1.01010(4) 0.391069(11) 0.01668(10) Uani 1 1 d . . .
Zr1A Zr 0.92478(4) 0.78145(5) 0.888074(13) 0.02173(11) Uani 1 1 d . . .
N1 N 0.3589(3) 0.8193(4) 0.37442(11) 0.0172(8) Uani 1 1 d . . .
N1A N 0.8957(3) 0.5946(4) 0.86908(11) 0.0221(9) Uani 1 1 d . . .
O1 O 0.2340(2) 1.0365(3) 0.37682(9) 0.0166(7) Uani 1 1 d . . .
O2 O 0.5464(2) 0.9006(4) 0.39843(9) 0.0222(7) Uani 1 1 d . . .
O1A O 0.7730(3) 0.8155(3) 0.87404(9) 0.0226(7) Uani 1 1 d . . .
O2A O 1.0852(3) 0.6646(4) 0.89750(10) 0.0290(8) Uani 1 1 d . . .
C10 C 0.4758(4) 1.1499(5) 0.35337(13) 0.0216(10) Uani 1 1 d . . .
H10A H 0.5469 1.1160 0.3459 0.026 Uiso 1 1 calc R . .
H10B H 0.4327 1.1780 0.3312 0.026 Uiso 1 1 calc R . .
C17 C 0.3868(4) 1.0254(6) 0.45486(13) 0.0280(11) Uani 1 1 d . . .
H17A H 0.4621 1.0259 0.4647 0.034 Uiso 1 1 calc R . .
H17B H 0.3517 1.1081 0.4625 0.034 Uiso 1 1 calc R . .
C11 C 0.4834(4) 1.2514(4) 0.38285(13) 0.0198(10) Uani 1 1 d . . .
C16 C 0.5815(4) 1.2869(6) 0.40076(13) 0.0265(10) Uani 1 1 d . . .
H16A H 0.6470 1.2508 0.3921 0.032 Uiso 1 1 calc R . .
C15 C 0.5849(4) 1.3718(6) 0.43020(15) 0.0312(12) Uani 1 1 d . . .
H15A H 0.6523 1.3929 0.4419 0.037 Uiso 1 1 calc R . .
C14 C 0.4917(5) 1.4271(6) 0.44310(16) 0.0369(14) Uani 1 1 d . . .
H14A H 0.4948 1.4883 0.4630 0.044 Uiso 1 1 calc R . .
C13 C 0.3929(5) 1.3928(6) 0.42680(16) 0.0355(13) Uani 1 1 d . . .
H13A H 0.3279 1.4288 0.4359 0.043 Uiso 1 1 calc R . .
C12 C 0.3900(4) 1.3049(6) 0.39701(14) 0.0290(12) Uani 1 1 d . . .
H12A H 0.3222 1.2810 0.3861 0.035 Uiso 1 1 calc R . .
C18 C 0.3277(4) 0.9115(5) 0.47020(12) 0.0204(10) Uani 1 1 d . . .
C19 C 0.3803(4) 0.7914(6) 0.47805(13) 0.0293(11) Uani 1 1 d . . .
H19A H 0.4550 0.7828 0.4731 0.035 Uiso 1 1 calc R . .
C20 C 0.3258(5) 0.6872(6) 0.49258(15) 0.0359(13) Uani 1 1 d . . .
H20A H 0.3634 0.6078 0.4976 0.043 Uiso 1 1 calc R . .
C21 C 0.2187(5) 0.6952(6) 0.50000(15) 0.0383(14) Uani 1 1 d . . .
H21A H 0.1822 0.6225 0.5104 0.046 Uiso 1 1 calc R . .
C22 C 0.1635(5) 0.8106(6) 0.49216(15) 0.0355(14) Uani 1 1 d . . .
H22A H 0.0889 0.8176 0.4972 0.043 Uiso 1 1 calc R . .
C23 C 0.2177(4) 0.9154(6) 0.47696(14) 0.0269(11) Uani 1 1 d . . .
H23A H 0.1785 0.9929 0.4709 0.032 Uiso 1 1 calc R . .
C9 C 0.1515(3) 0.9649(5) 0.36177(13) 0.0178(10) Uani 1 1 d . . .
C8 C 0.0624(3) 1.0279(5) 0.34509(11) 0.0150(9) Uani 1 1 d . . .
C7 C -0.0205(3) 0.9507(5) 0.33025(13) 0.0174(9) Uani 1 1 d . . .
H7A H -0.0819 0.9927 0.3194 0.021 Uiso 1 1 calc R . .
C6 C -0.0172(3) 0.8142(5) 0.33066(12) 0.0158(10) Uani 1 1 d . . .
C5 C 0.0753(3) 0.7554(5) 0.34633(12) 0.0167(9) Uani 1 1 d . . .
H5A H 0.0813 0.6626 0.3460 0.020 Uiso 1 1 calc R . .
C4 C 0.1590(4) 0.8293(5) 0.36240(12) 0.0175(9) Uani 1 1 d . . .
C3 C 0.2538(4) 0.7591(5) 0.38091(13) 0.0192(10) Uani 1 1 d . . .
H3A H 0.2423 0.7560 0.4081 0.023 Uiso 1 1 calc R . .
H3B H 0.2553 0.6676 0.3717 0.023 Uiso 1 1 calc R . .
C2 C 0.4464(4) 0.7259(5) 0.36971(13) 0.0194(10) Uani 1 1 d . . .
H2A H 0.4495 0.6666 0.3919 0.023 Uiso 1 1 calc R . .
C1 C 0.5509(4) 0.8049(5) 0.36886(13) 0.0224(11) Uani 1 1 d . . .
H1A H 0.6139 0.7465 0.3727 0.027 Uiso 1 1 calc R . .
H1B H 0.5575 0.8492 0.3445 0.027 Uiso 1 1 calc R . .
C24 C 0.6481(4) 0.9669(5) 0.40629(15) 0.0254(11) Uani 1 1 d . . .
H24A H 0.6356 1.0399 0.4238 0.030 Uiso 1 1 calc R . .
H24B H 0.6750 1.0050 0.3829 0.030 Uiso 1 1 calc R . .
C25 C 0.7329(4) 0.8771(5) 0.42276(14) 0.0235(10) Uani 1 1 d . . .
C26 C 0.8400(4) 0.9103(6) 0.41838(15) 0.0268(11) Uani 1 1 d . . .
H26A H 0.8583 0.9874 0.4051 0.032 Uiso 1 1 calc R . .
C27 C 0.9209(4) 0.8303(6) 0.43339(14) 0.0313(13) Uani 1 1 d . . .
H27A H 0.9945 0.8536 0.4307 0.038 Uiso 1 1 calc R . .
C28 C 0.8943(4) 0.7164(6) 0.45236(15) 0.0327(13) Uani 1 1 d . . .
H28A H 0.9497 0.6612 0.4622 0.039 Uiso 1 1 calc R . .
C29 C 0.7879(4) 0.6838(6) 0.45692(15) 0.0336(13) Uani 1 1 d . . .
H29A H 0.7696 0.6058 0.4698 0.040 Uiso 1 1 calc R . .
C30 C 0.7061(4) 0.7661(6) 0.44249(14) 0.0308(12) Uani 1 1 d . . .
H30A H 0.6325 0.7453 0.4463 0.037 Uiso 1 1 calc R . .
C31 C 0.4355(4) 0.6413(5) 0.33428(14) 0.0222(10) Uani 1 1 d . . .
H31A H 0.3713 0.5837 0.3378 0.027 Uiso 1 1 calc R . .
C32 C 0.4121(5) 0.7204(6) 0.29914(15) 0.0343(13) Uani 1 1 d . . .
H32A H 0.4061 0.6611 0.2777 0.051 Uiso 1 1 calc R . .
H32B H 0.4709 0.7828 0.2953 0.051 Uiso 1 1 calc R . .
H32C H 0.3442 0.7683 0.3018 0.051 Uiso 1 1 calc R . .
C33 C 0.5310(4) 0.5506(6) 0.33006(15) 0.0298(12) Uani 1 1 d . . .
H33A H 0.5213 0.4985 0.3073 0.045 Uiso 1 1 calc R . .
H33B H 0.5364 0.4919 0.3516 0.045 Uiso 1 1 calc R . .
H33C H 0.5973 0.6025 0.3285 0.045 Uiso 1 1 calc R . .
C34 C -0.1098(3) 0.7287(5) 0.31498(14) 0.0194(10) Uani 1 1 d . . .
C35 C -0.1999(4) 0.8122(6) 0.29727(16) 0.0318(13) Uani 1 1 d . . .
H35A H -0.2285 0.8719 0.3160 0.048 Uiso 1 1 calc R . .
H35B H -0.2578 0.7549 0.2879 0.048 Uiso 1 1 calc R . .
H35C H -0.1710 0.8631 0.2766 0.048 Uiso 1 1 calc R . .
C36 C -0.0677(4) 0.6368(6) 0.28447(15) 0.0300(12) Uani 1 1 d . . .
H36A H -0.1272 0.5828 0.2747 0.045 Uiso 1 1 calc R . .
H36B H -0.0112 0.5800 0.2951 0.045 Uiso 1 1 calc R . .
H36C H -0.0380 0.6892 0.2643 0.045 Uiso 1 1 calc R . .
C37 C -0.1557(4) 0.6452(5) 0.34625(14) 0.0238(10) Uani 1 1 d . . .
H37A H -0.1827 0.7026 0.3658 0.036 Uiso 1 1 calc R . .
H37B H -0.0988 0.5885 0.3567 0.036 Uiso 1 1 calc R . .
H37C H -0.2149 0.5911 0.3363 0.036 Uiso 1 1 calc R . .
C38 C 0.0652(3) 1.1786(5) 0.33938(13) 0.0182(10) Uani 1 1 d . . .
C39 C 0.0699(3) 1.2535(5) 0.37688(12) 0.0188(10) Uani 1 1 d . . .
C40 C 0.0738(4) 1.1910(5) 0.41132(13) 0.0213(10) Uani 1 1 d . . .
H40A H 0.0726 1.0980 0.4122 0.026 Uiso 1 1 calc R . .
C41 C 0.0793(4) 1.2605(6) 0.44417(13) 0.0290(12) Uani 1 1 d . . .
H41A H 0.0848 1.2152 0.4673 0.035 Uiso 1 1 calc R . .
C42 C 0.0770(4) 1.3969(6) 0.44374(14) 0.0317(12) Uani 1 1 d . . .
H42A H 0.0824 1.4453 0.4663 0.038 Uiso 1 1 calc R . .
C43 C 0.0667(4) 1.4605(6) 0.41006(15) 0.0292(11) Uani 1 1 d . . .
H43A H 0.0634 1.5535 0.4094 0.035 Uiso 1 1 calc R . .
C44 C 0.0610(4) 1.3903(5) 0.37714(14) 0.0246(10) Uani 1 1 d . . .
H44A H 0.0509 1.4358 0.3542 0.030 Uiso 1 1 calc R . .
C45 C -0.0377(4) 1.2254(5) 0.31766(14) 0.0195(10) Uani 1 1 d . . .
C46 C -0.1339(4) 1.2407(5) 0.33672(15) 0.0269(11) Uani 1 1 d . . .
H46A H -0.1352 1.2249 0.3628 0.032 Uiso 1 1 calc R . .
C47 C -0.2278(4) 1.2790(7) 0.31774(16) 0.0345(12) Uani 1 1 d . . .
H47A H -0.2925 1.2903 0.3310 0.041 Uiso 1 1 calc R . .
C48 C -0.2280(4) 1.3006(6) 0.28005(16) 0.0349(13) Uani 1 1 d . . .
H48A H -0.2929 1.3247 0.2672 0.042 Uiso 1 1 calc R . .
C49 C -0.1343(4) 1.2875(7) 0.26101(15) 0.0342(12) Uani 1 1 d . . .
H49A H -0.1336 1.3049 0.2350 0.041 Uiso 1 1 calc R . .
C50 C -0.0388(4) 1.2482(5) 0.27991(14) 0.0261(11) Uani 1 1 d . . .
H50A H 0.0256 1.2372 0.2664 0.031 Uiso 1 1 calc R . .
C51 C 0.1644(4) 1.2053(5) 0.31479(12) 0.0180(9) Uani 1 1 d . . .
C52 C 0.2196(4) 1.3242(5) 0.31476(13) 0.0199(10) Uani 1 1 d . . .
H52A H 0.2015 1.3900 0.3323 0.024 Uiso 1 1 calc R . .
C53 C 0.3009(4) 1.3483(6) 0.28945(14) 0.0267(11) Uani 1 1 d . . .
H53A H 0.3379 1.4299 0.2901 0.032 Uiso 1 1 calc R . .
C54 C 0.3281(4) 1.2551(6) 0.26358(13) 0.0293(12) Uani 1 1 d . . .
H54A H 0.3830 1.2719 0.2462 0.035 Uiso 1 1 calc R . .
C55 C 0.2741(4) 1.1370(6) 0.26331(14) 0.0269(11) Uani 1 1 d . . .
H55A H 0.2925 1.0717 0.2457 0.032 Uiso 1 1 calc R . .
C56 C 0.1935(4) 1.1125(5) 0.28841(13) 0.0227(10) Uani 1 1 d . . .
H56A H 0.1572 1.0305 0.2876 0.027 Uiso 1 1 calc R . .
C10A C 1.0256(4) 0.9134(6) 0.85055(15) 0.0298(12) Uani 1 1 d . . .
H10C H 1.0970 0.8764 0.8447 0.036 Uiso 1 1 calc R . .
H10D H 0.9867 0.9429 0.8277 0.036 Uiso 1 1 calc R . .
C17A C 0.9200(5) 0.7945(6) 0.95200(15) 0.0374(13) Uani 1 1 d . . .
H17C H 0.9933 0.7846 0.9632 0.045 Uiso 1 1 calc R . .
H17D H 0.8899 0.8797 0.9599 0.045 Uiso 1 1 calc R . .
C11A C 1.0293(4) 1.0106(7) 0.87996(14) 0.0317(11) Uani 1 1 d . . .
C16A C 1.1168(5) 1.0275(7) 0.90494(16) 0.0400(14) Uani 1 1 d . . .
H16B H 1.1804 0.9774 0.9015 0.048 Uiso 1 1 calc R . .
C15A C 1.1136(6) 1.1141(9) 0.93413(17) 0.059(2) Uani 1 1 d . . .
H15B H 1.1752 1.1233 0.9501 0.071 Uiso 1 1 calc R . .
C14A C 1.0238(6) 1.1871(8) 0.94063(18) 0.0536(19) Uani 1 1 d . . .
H14B H 1.0225 1.2475 0.9607 0.064 Uiso 1 1 calc R . .
C13A C 0.9342(5) 1.1708(7) 0.91702(18) 0.0431(15) Uani 1 1 d . . .
H13B H 0.8700 1.2184 0.9216 0.052 Uiso 1 1 calc R . .
C12A C 0.9371(5) 1.0871(6) 0.88722(17) 0.0365(14) Uani 1 1 d . . .
H12B H 0.8757 1.0804 0.8710 0.044 Uiso 1 1 calc R . .
C18A C 0.8495(5) 0.6852(6) 0.96328(16) 0.0366(14) Uani 1 1 d . . .
C19A C 0.8885(6) 0.5586(7) 0.97149(16) 0.0436(15) Uani 1 1 d . . .
H19B H 0.9638 0.5424 0.9703 0.052 Uiso 1 1 calc R . .
C20A C 0.8216(7) 0.4583(8) 0.98107(19) 0.057(2) Uani 1 1 d . . .
H20B H 0.8507 0.3739 0.9863 0.069 Uiso 1 1 calc R . .
C21A C 0.7125(8) 0.4790(9) 0.9831(2) 0.077(3) Uani 1 1 d . . .
H21B H 0.6660 0.4096 0.9900 0.092 Uiso 1 1 calc R . .
C22A C 0.6715(8) 0.5999(11) 0.9752(3) 0.104(4) Uani 1 1 d . . .
H22B H 0.5962 0.6153 0.9768 0.125 Uiso 1 1 calc R . .
C23A C 0.7394(6) 0.7001(9) 0.9648(3) 0.074(3) Uani 1 1 d . . .
H23B H 0.7088 0.7827 0.9585 0.089 Uiso 1 1 calc R . .
C9A C 0.6913(4) 0.7509(5) 0.85698(14) 0.0220(10) Uani 1 1 d . . .
C8A C 0.6011(4) 0.8182(5) 0.84143(14) 0.0234(11) Uani 1 1 d . . .
C7A C 0.5195(4) 0.7445(5) 0.82479(16) 0.0278(12) Uani 1 1 d . . .
H7AA H 0.4576 0.7892 0.8152 0.033 Uiso 1 1 calc R . .
C6A C 0.5228(4) 0.6086(6) 0.82128(17) 0.0314(12) Uani 1 1 d . A .
C5A C 0.6123(4) 0.5448(5) 0.83717(16) 0.0266(11) Uani 1 1 d . . .
H5AA H 0.6160 0.4519 0.8359 0.032 Uiso 1 1 calc R . .
C4A C 0.6958(4) 0.6131(5) 0.85472(14) 0.0224(10) Uani 1 1 d . . .
C3A C 0.7881(4) 0.5364(5) 0.87289(14) 0.0233(11) Uani 1 1 d . . .
H3AA H 0.7735 0.5268 0.8998 0.028 Uiso 1 1 calc R . .
H3AB H 0.7889 0.4473 0.8619 0.028 Uiso 1 1 calc R . .
C2A C 0.9828(3) 0.4991(6) 0.86593(13) 0.0215(9) Uani 1 1 d . . .
H2AA H 0.9811 0.4402 0.8882 0.026 Uiso 1 1 calc R . .
C1A C 1.0880(4) 0.5717(6) 0.86701(14) 0.0273(11) Uani 1 1 d . . .
H1AA H 1.1486 0.5096 0.8708 0.033 Uiso 1 1 calc R . .
H1AB H 1.0982 0.6184 0.8432 0.033 Uiso 1 1 calc R . .
C24A C 1.1868(6) 0.7105(9) 0.9112(2) 0.062(2) Uani 1 1 d . . .
H24C H 1.1753 0.7735 0.9317 0.074 Uiso 1 1 calc R . .
H24D H 1.2239 0.7573 0.8910 0.074 Uiso 1 1 calc R . .
C25A C 1.2583(4) 0.5982(5) 0.92542(14) 0.0460(17) Uani 1 1 d G . .
C26A C 1.3630(4) 0.5952(7) 0.91243(15) 0.094(3) Uani 1 1 d GU . .
H26B H 1.3878 0.6632 0.8967 0.113 Uiso 1 1 calc R . .
C27A C 1.4315(4) 0.4925(8) 0.92242(18) 0.103(3) Uani 1 1 d GU . .
H27B H 1.5030 0.4904 0.9135 0.124 Uiso 1 1 calc R . .
C28A C 1.3952(5) 0.3930(6) 0.9454(2) 0.093(3) Uani 1 1 d GU . .
H28B H 1.4420 0.3228 0.9522 0.112 Uiso 1 1 calc R . .
C29A C 1.2905(6) 0.3960(6) 0.95839(19) 0.104(4) Uani 1 1 d GU . .
H29B H 1.2657 0.3280 0.9741 0.125 Uiso 1 1 calc R . .
C30A C 1.2220(4) 0.4987(7) 0.94840(16) 0.090(3) Uani 1 1 d GU . .
H30B H 1.1504 0.5008 0.9573 0.108 Uiso 1 1 calc R . .
C31A C 0.9743(4) 0.4122(5) 0.83034(14) 0.0246(11) Uani 1 1 d . . .
H31B H 0.9076 0.3578 0.8325 0.029 Uiso 1 1 calc R . .
C32A C 0.9617(5) 0.4918(6) 0.79481(14) 0.0353(13) Uani 1 1 d . . .
H32D H 0.9568 0.4325 0.7734 0.053 Uiso 1 1 calc R . .
H32E H 1.0243 0.5495 0.7923 0.053 Uiso 1 1 calc R . .
H32F H 0.8959 0.5448 0.7958 0.053 Uiso 1 1 calc R . .
C33A C 1.0698(4) 0.3167(5) 0.82813(16) 0.0296(12) Uani 1 1 d . . .
H33D H 1.0622 0.2635 0.8055 0.044 Uiso 1 1 calc R . .
H33E H 1.0709 0.2594 0.8500 0.044 Uiso 1 1 calc R . .
H33F H 1.1374 0.3665 0.8275 0.044 Uiso 1 1 calc R . .
C34A C 0.4315(4) 0.5334(6) 0.8012(2) 0.0506(19) Uani 1 1 d D . .
C35A C 0.3245(4) 0.6004(8) 0.8041(2) 0.0518(18) Uani 1 1 d . A .
H35D H 0.2996 0.5938 0.8298 0.078 Uiso 1 1 calc R . .
H35E H 0.2719 0.5583 0.7872 0.078 Uiso 1 1 calc R . .
H35F H 0.3320 0.6930 0.7973 0.078 Uiso 1 1 calc R . .
C36A C 0.4698(10) 0.4697(16) 0.7688(4) 0.048(3) Uani 0.50 1 d PDU A 1
H36D H 0.4974 0.3827 0.7756 0.072 Uiso 0.50 1 calc PR A 1
H36E H 0.5279 0.5218 0.7581 0.072 Uiso 0.50 1 calc PR A 1
H36F H 0.4106 0.4607 0.7504 0.072 Uiso 0.50 1 calc PR A 1
C37A C 0.3999(11) 0.4162(13) 0.8297(4) 0.066(4) Uani 0.60 1 d PDU A 1
H37D H 0.4072 0.4476 0.8554 0.099 Uiso 0.60 1 calc PR A 1
H37E H 0.4484 0.3415 0.8261 0.099 Uiso 0.60 1 calc PR A 1
H37F H 0.3253 0.3888 0.8246 0.099 Uiso 0.60 1 calc PR A 1
C36B C 0.4419(8) 0.5687(15) 0.7552(3) 0.039(3) Uani 0.50 1 d PD A 2
H36G H 0.4655 0.6597 0.7524 0.059 Uiso 0.50 1 calc PR A 2
H36H H 0.3716 0.5568 0.7427 0.059 Uiso 0.50 1 calc PR A 2
H36I H 0.4948 0.5099 0.7441 0.059 Uiso 0.50 1 calc PR A 2
C37B C 0.4402(11) 0.3912(14) 0.7980(4) 0.033(3) Uani 0.40 1 d PU A 2
H37G H 0.4358 0.3515 0.8228 0.050 Uiso 0.40 1 calc PR A 2
H37H H 0.5094 0.3685 0.7870 0.050 Uiso 0.40 1 calc PR A 2
H37I H 0.3811 0.3580 0.7820 0.050 Uiso 0.40 1 calc PR A 2
C38A C 0.5920(4) 0.9694(5) 0.84478(15) 0.0214(11) Uani 1 1 d . . .
C39A C 0.5999(4) 1.0052(7) 0.88667(13) 0.0292(11) Uani 1 1 d . . .
C40A C 0.5453(6) 0.9278(7) 0.91217(17) 0.0436(16) Uani 1 1 d . . .
H40B H 0.5097 0.8506 0.9037 0.052 Uiso 1 1 calc R . .
C41A C 0.5417(7) 0.9606(8) 0.94964(19) 0.057(2) Uani 1 1 d . . .
H41B H 0.5039 0.9059 0.9663 0.068 Uiso 1 1 calc R . .
C42A C 0.5917(7) 1.0705(9) 0.96263(19) 0.062(2) Uani 1 1 d . . .
H42B H 0.5880 1.0938 0.9882 0.074 Uiso 1 1 calc R . .
C43A C 0.6475(5) 1.1471(9) 0.93849(19) 0.056(2) Uani 1 1 d . . .
H43B H 0.6832 1.2238 0.9473 0.067 Uiso 1 1 calc R . .
C44A C 0.6522(5) 1.1135(7) 0.90127(17) 0.0428(15) Uani 1 1 d . . .
H44B H 0.6929 1.1671 0.8851 0.051 Uiso 1 1 calc R . .
C45A C 0.4824(3) 1.0171(5) 0.82815(13) 0.0213(9) Uani 1 1 d . . .
C46A C 0.3957(4) 1.0541(6) 0.84969(16) 0.0312(12) Uani 1 1 d . . .
H46B H 0.4032 1.0547 0.8761 0.037 Uiso 1 1 calc R . .
C47A C 0.2990(4) 1.0899(6) 0.83299(18) 0.0341(13) Uani 1 1 d . . .
H47B H 0.2408 1.1155 0.8481 0.041 Uiso 1 1 calc R . .
C48A C 0.2851(4) 1.0894(5) 0.79527(17) 0.0321(13) Uani 1 1 d . . .
H48B H 0.2174 1.1124 0.7842 0.038 Uiso 1 1 calc R . .
C49A C 0.3698(4) 1.0552(5) 0.77342(16) 0.0285(11) Uani 1 1 d . . .
H49B H 0.3613 1.0561 0.7471 0.034 Uiso 1 1 calc R . .
C50A C 0.4671(4) 1.0197(6) 0.78965(14) 0.0268(10) Uani 1 1 d . . .
H50B H 0.5252 0.9963 0.7742 0.032 Uiso 1 1 calc R . .
C51A C 0.6792(4) 1.0372(5) 0.82128(12) 0.0205(10) Uani 1 1 d . . .
C52A C 0.6713(4) 1.1739(5) 0.81647(15) 0.0241(11) Uani 1 1 d . . .
H52B H 0.6186 1.2215 0.8297 0.029 Uiso 1 1 calc R . .
C53A C 0.7393(4) 1.2403(5) 0.79276(15) 0.0283(12) Uani 1 1 d . . .
H53B H 0.7326 1.3325 0.7898 0.034 Uiso 1 1 calc R . .
C54A C 0.8166(4) 1.1725(6) 0.77337(14) 0.0269(11) Uani 1 1 d . . .
H54B H 0.8632 1.2174 0.7570 0.032 Uiso 1 1 calc R . .
C55A C 0.8252(4) 1.0384(5) 0.77816(13) 0.0264(11) Uani 1 1 d . . .
H55B H 0.8784 0.9912 0.7651 0.032 Uiso 1 1 calc R . .
C56A C 0.7574(4) 0.9718(5) 0.80177(13) 0.0236(11) Uani 1 1 d . . .
H56B H 0.7649 0.8796 0.8046 0.028 Uiso 1 1 calc R . .

loop_
_atom_site_aniso_label
_atom_site_aniso_U_11
_atom_site_aniso_U_22
_atom_site_aniso_U_33
_atom_site_aniso_U_23
_atom_site_aniso_U_13
_atom_site_aniso_U_12
Zr1 0.0123(2) 0.0144(2) 0.0232(2) -0.00081(18) -0.00199(14) -0.00062(18)
Zr1A 0.0202(2) 0.0176(3) 0.0274(2) -0.00217(19) 0.00084(17) -0.00033(19)
N1 0.0138(18) 0.007(2) 0.031(2) 0.0009(15) -0.0019(15) -0.0010(14)
N1A 0.0154(19) 0.019(2) 0.032(2) -0.0032(17) 0.0012(16) 0.0022(16)
O1 0.0073(13) 0.0101(19) 0.0323(17) -0.0028(13) -0.0031(11) 0.0022(11)
O2 0.0133(16) 0.020(2) 0.0332(18) -0.0048(14) -0.0046(13) 0.0004(14)
O1A 0.0191(17) 0.018(2) 0.0309(18) -0.0010(14) 0.0029(13) 0.0008(13)
O2A 0.0164(17) 0.033(2) 0.037(2) -0.0070(17) -0.0069(14) -0.0007(15)
C10 0.026(2) 0.011(2) 0.028(2) -0.0001(19) -0.0026(19) -0.0073(19)
C17 0.028(3) 0.021(3) 0.035(3) 0.000(2) -0.0014(19) -0.010(2)
C11 0.022(2) 0.006(3) 0.031(2) 0.0043(18) -0.0018(19) -0.0019(17)
C16 0.025(2) 0.022(3) 0.033(2) 0.004(2) -0.0015(19) 0.001(2)
C15 0.027(3) 0.033(3) 0.033(3) 0.002(2) -0.010(2) -0.005(2)
C14 0.050(4) 0.028(3) 0.032(3) -0.003(2) -0.009(2) -0.001(3)
C13 0.042(3) 0.025(3) 0.040(3) 0.001(3) 0.002(2) 0.011(3)
C12 0.019(2) 0.033(3) 0.034(3) 0.004(2) -0.0052(19) -0.002(2)
C18 0.021(2) 0.023(3) 0.018(2) -0.0056(18) -0.0036(17) 0.0013(19)
C19 0.020(2) 0.039(3) 0.028(2) -0.002(2) -0.0005(18) 0.008(2)
C20 0.051(4) 0.025(3) 0.032(3) -0.001(2) -0.002(3) 0.009(3)
C21 0.056(4) 0.029(3) 0.029(3) 0.001(2) 0.000(3) -0.017(3)
C22 0.033(3) 0.043(4) 0.031(3) -0.002(2) 0.000(2) -0.008(3)
C23 0.023(3) 0.031(3) 0.026(3) 0.000(2) -0.0048(19) 0.002(2)
C9 0.010(2) 0.020(3) 0.023(2) -0.0022(18) 0.0007(17) -0.0014(17)
C8 0.0148(19) 0.009(2) 0.021(2) -0.0014(17) 0.0023(15) 0.0003(17)
C7 0.007(2) 0.016(2) 0.029(2) 0.0007(19) -0.0012(17) -0.0003(17)
C6 0.009(2) 0.016(3) 0.023(2) -0.0013(17) 0.0007(16) 0.0006(16)
C5 0.012(2) 0.009(3) 0.029(2) -0.0005(17) 0.0036(16) -0.0011(16)
C4 0.013(2) 0.018(2) 0.021(2) 0.0030(18) 0.0003(17) -0.0003(17)
C3 0.018(2) 0.011(3) 0.028(2) 0.0020(18) -0.0006(17) 0.0023(18)
C2 0.016(2) 0.014(2) 0.028(2) 0.0027(19) 0.0019(18) 0.0003(18)
C1 0.017(2) 0.021(3) 0.030(2) -0.004(2) -0.0042(18) -0.0008(19)
C24 0.014(2) 0.024(3) 0.038(3) 0.001(2) -0.0093(19) -0.0025(19)
C25 0.016(2) 0.026(3) 0.029(2) -0.003(2) -0.0040(18) 0.002(2)
C26 0.015(2) 0.028(3) 0.038(3) 0.001(2) 0.000(2) -0.002(2)
C27 0.013(2) 0.049(4) 0.031(3) -0.005(2) -0.0007(19) 0.008(2)
C28 0.028(3) 0.040(4) 0.030(3) -0.001(2) -0.007(2) 0.014(2)
C29 0.034(3) 0.031(3) 0.035(3) 0.009(2) -0.005(2) 0.005(2)
C30 0.026(3) 0.035(3) 0.032(3) 0.004(2) -0.004(2) 0.004(2)
C31 0.012(2) 0.023(3) 0.032(3) -0.002(2) -0.0003(18) -0.0018(18)
C32 0.035(3) 0.034(3) 0.033(3) -0.004(2) -0.011(2) 0.009(2)
C33 0.028(3) 0.023(3) 0.038(3) -0.003(2) 0.006(2) 0.000(2)
C34 0.010(2) 0.013(2) 0.035(3) -0.0026(19) -0.0028(18) -0.0003(17)
C35 0.016(2) 0.025(3) 0.053(3) 0.006(2) -0.010(2) -0.004(2)
C36 0.022(3) 0.033(3) 0.035(3) -0.010(2) -0.002(2) -0.003(2)
C37 0.015(2) 0.019(3) 0.037(3) 0.000(2) -0.0011(19) -0.0035(18)
C38 0.010(2) 0.023(3) 0.022(2) 0.0013(19) -0.0004(17) 0.0013(18)
C39 0.0096(19) 0.022(3) 0.024(2) -0.0012(19) 0.0007(16) -0.0008(17)
C40 0.016(2) 0.018(3) 0.030(3) 0.0007(19) 0.0011(18) 0.0048(18)
C41 0.034(3) 0.034(4) 0.019(2) 0.005(2) 0.0008(19) 0.010(2)
C42 0.036(3) 0.032(3) 0.027(3) -0.012(2) 0.002(2) 0.004(2)
C43 0.032(3) 0.020(3) 0.036(3) -0.006(2) 0.004(2) 0.003(2)
C44 0.024(3) 0.022(3) 0.028(3) -0.002(2) 0.0011(19) 0.000(2)
C45 0.015(2) 0.011(2) 0.032(3) -0.0012(19) -0.0066(18) -0.0025(18)
C46 0.018(2) 0.024(3) 0.038(3) 0.002(2) -0.006(2) 0.0043(19)
C47 0.021(2) 0.029(3) 0.053(3) 0.001(3) -0.003(2) 0.003(2)
C48 0.029(3) 0.019(3) 0.056(3) 0.000(2) -0.021(2) 0.000(2)
C49 0.037(3) 0.030(3) 0.034(3) 0.002(3) -0.016(2) -0.002(3)
C50 0.020(2) 0.026(3) 0.033(3) -0.003(2) -0.0050(19) -0.0005(19)
C51 0.016(2) 0.016(3) 0.022(2) 0.0003(18) -0.0037(17) -0.0012(17)
C52 0.018(2) 0.012(2) 0.029(2) 0.0006(18) -0.0018(18) -0.0016(17)
C53 0.019(2) 0.025(3) 0.037(3) 0.009(2) -0.001(2) -0.011(2)
C54 0.029(3) 0.039(4) 0.020(2) 0.007(2) -0.0012(19) -0.007(2)
C55 0.020(2) 0.034(3) 0.027(2) -0.004(2) 0.002(2) -0.002(2)
C56 0.016(2) 0.025(3) 0.027(2) -0.001(2) -0.0016(18) -0.0057(19)
C10A 0.024(3) 0.025(3) 0.041(3) 0.004(2) 0.002(2) -0.004(2)
C17A 0.055(4) 0.020(3) 0.038(3) -0.003(2) 0.010(2) -0.008(3)
C11A 0.028(3) 0.029(3) 0.038(3) 0.008(3) 0.002(2) -0.013(3)
C16A 0.040(3) 0.039(4) 0.041(3) 0.009(3) -0.008(2) -0.002(3)
C15A 0.062(5) 0.085(6) 0.029(3) 0.000(3) -0.013(3) 0.001(4)
C14A 0.072(5) 0.055(5) 0.034(3) -0.009(3) 0.000(3) -0.004(4)
C13A 0.047(4) 0.028(4) 0.054(4) -0.005(3) 0.007(3) -0.005(3)
C12A 0.031(3) 0.026(3) 0.053(4) -0.004(3) -0.001(3) -0.011(2)
C18A 0.050(4) 0.029(3) 0.031(3) -0.009(2) 0.013(3) -0.007(3)
C19A 0.057(4) 0.040(4) 0.034(3) 0.001(3) -0.004(3) -0.009(3)
C20A 0.085(6) 0.045(5) 0.042(4) -0.003(3) 0.010(4) -0.019(4)
C21A 0.099(7) 0.054(6) 0.080(6) -0.018(4) 0.053(5) -0.032(5)
C22A 0.069(6) 0.067(7) 0.180(11) -0.014(7) 0.083(7) -0.012(5)
C23A 0.054(5) 0.049(5) 0.122(8) -0.002(5) 0.050(5) 0.010(4)
C9A 0.020(2) 0.014(3) 0.032(3) -0.0004(19) 0.0060(19) 0.0007(18)
C8A 0.021(2) 0.014(3) 0.035(3) 0.000(2) 0.008(2) 0.0032(18)
C7A 0.016(2) 0.018(3) 0.050(3) 0.001(2) 0.002(2) 0.0022(19)
C6A 0.014(2) 0.025(3) 0.056(3) 0.001(3) 0.005(2) 0.000(2)
C5A 0.017(2) 0.009(3) 0.054(3) 0.000(2) 0.005(2) 0.0034(17)
C4A 0.018(2) 0.017(3) 0.032(3) 0.001(2) 0.0073(19) 0.0027(19)
C3A 0.016(2) 0.018(3) 0.036(3) 0.002(2) 0.0018(18) 0.0031(18)
C2A 0.016(2) 0.020(3) 0.029(2) 0.000(2) -0.0016(17) 0.005(2)
C1A 0.018(2) 0.035(3) 0.029(3) -0.005(2) -0.0018(19) 0.004(2)
C24A 0.056(5) 0.065(6) 0.063(5) -0.001(4) -0.012(4) -0.019(4)
C25A 0.031(3) 0.066(5) 0.040(3) -0.017(3) -0.020(3) 0.014(3)
C26A 0.067(5) 0.136(8) 0.080(5) 0.057(5) -0.017(4) -0.026(5)
C27A 0.046(4) 0.187(9) 0.077(5) 0.007(6) 0.001(4) 0.017(6)
C28A 0.088(6) 0.095(7) 0.096(6) -0.012(5) -0.023(5) 0.047(5)
C29A 0.091(6) 0.076(7) 0.143(8) 0.016(6) -0.026(6) -0.006(5)
C30A 0.066(5) 0.096(7) 0.106(6) 0.043(6) -0.016(4) -0.010(5)
C31A 0.022(2) 0.018(3) 0.034(3) -0.003(2) -0.001(2) 0.0014(19)
C32A 0.045(3) 0.033(4) 0.028(3) -0.004(2) -0.007(2) 0.002(3)
C33A 0.022(3) 0.025(3) 0.042(3) -0.004(2) 0.005(2) 0.006(2)
C34A 0.020(3) 0.026(4) 0.105(6) -0.014(4) -0.010(3) -0.004(2)
C35A 0.012(3) 0.060(5) 0.082(5) -0.009(4) -0.013(3) -0.005(3)
C36A 0.028(5) 0.054(8) 0.063(7) -0.014(6) -0.005(5) -0.017(5)
C37A 0.064(7) 0.048(7) 0.085(7) 0.012(6) -0.018(6) -0.021(5)
C36B 0.009(5) 0.056(9) 0.052(7) -0.015(6) 0.001(5) -0.016(5)
C37B 0.024(6) 0.020(6) 0.055(7) 0.008(5) -0.015(5) -0.003(5)
C38A 0.015(2) 0.012(3) 0.037(3) 0.0005(19) 0.0041(19) 0.0045(17)
C39A 0.027(2) 0.028(3) 0.033(2) 0.001(3) 0.0044(19) 0.013(2)
C40A 0.062(4) 0.029(4) 0.040(3) 0.004(3) 0.018(3) 0.015(3)
C41A 0.078(5) 0.055(5) 0.038(4) 0.012(3) 0.025(3) 0.022(4)
C42A 0.081(6) 0.072(6) 0.032(3) -0.007(3) 0.012(3) 0.036(5)
C43A 0.039(4) 0.081(6) 0.047(4) -0.028(4) 0.006(3) 0.003(4)
C44A 0.038(3) 0.052(4) 0.039(3) -0.011(3) 0.009(3) 0.004(3)
C45A 0.011(2) 0.011(2) 0.042(3) 0.001(2) 0.0074(17) -0.003(2)
C46A 0.021(3) 0.027(3) 0.046(3) 0.004(2) 0.008(2) 0.006(2)
C47A 0.009(2) 0.028(3) 0.066(4) 0.005(3) 0.010(2) 0.004(2)
C48A 0.008(2) 0.022(3) 0.067(4) 0.003(3) -0.002(2) -0.0019(19)
C49A 0.017(2) 0.021(3) 0.048(3) 0.001(2) -0.004(2) -0.0029(19)
C50A 0.015(2) 0.018(3) 0.048(3) -0.001(2) 0.0045(19) -0.003(2)
C51A 0.017(2) 0.020(3) 0.024(2) -0.0002(19) -0.0027(17) -0.0021(18)
C52A 0.013(2) 0.019(3) 0.041(3) -0.004(2) -0.0009(19) 0.0039(18)
C53A 0.017(2) 0.016(3) 0.051(3) 0.001(2) -0.002(2) -0.0042(18)
C54A 0.017(2) 0.032(3) 0.032(3) 0.001(2) -0.0022(19) -0.009(2)
C55A 0.022(2) 0.029(3) 0.028(2) -0.003(2) -0.0001(19) -0.001(2)
C56A 0.024(2) 0.020(3) 0.028(2) -0.0027(18) -0.0012(19) 0.0009(18)

loop_
_atom_type_symbol
_atom_type_description
_atom_type_scat_dispersion_real
_atom_type_scat_dispersion_imag
_atom_type_scat_source
C C 0.0033 0.0016 'International Tables Vol C Tables 4.2.6.8 and 6.1.1.4'
H H 0.0000 0.0000 'International Tables Vol C Tables 4.2.6.8 and 6.1.1.4'
N N 0.0061 0.0033 'International Tables Vol C Tables 4.2.6.8 and 6.1.1.4'
O O 0.0106 0.0060 'International Tables Vol C Tables 4.2.6.8 and 6.1.1.4'
Zr Zr -2.9673 0.5597 'International Tables Vol C Tables 4.2.6.8 and 6.1.1.4'

loop_
_geom_angle_atom_site_label_1
_geom_angle_atom_site_label_2
_geom_angle_atom_site_label_3
_geom_angle
O1 Zr1 N1 84.66(14)
O1 Zr1 C10 103.91(16)
N1 Zr1 C10 119.81(16)
O1 Zr1 C17 103.63(16)
N1 Zr1 C17 110.55(18)
C10 Zr1 C17 123.94(18)
O1 Zr1 O2 157.56(13)
N1 Zr1 O2 72.96(13)
C10 Zr1 O2 86.36(16)
C17 Zr1 O2 86.14(16)
O1 Zr1 C11 105.72(14)
N1 Zr1 C11 151.48(15)
C10 Zr1 C11 32.41(16)
C17 Zr1 C11 93.05(17)
O2 Zr1 C11 93.67(13)
O1A Zr1A N1A 85.37(15)
O1A Zr1A C10A 106.05(17)
N1A Zr1A C10A 116.33(19)
O1A Zr1A C17A 101.48(19)
N1A Zr1A C17A 112.1(2)
C10A Zr1A C17A 125.3(2)
O1A Zr1A O2A 158.90(14)
N1A Zr1A O2A 73.57(14)
C10A Zr1A O2A 84.89(17)
C17A Zr1A O2A 85.78(19)
O1A Zr1A C11A 106.17(16)
N1A Zr1A C11A 148.38(17)
C10A Zr1A C11A 32.54(18)
C17A Zr1A C11A 94.64(19)
O2A Zr1A C11A 92.78(17)
C2 N1 C3 114.4(4)
C2 N1 Zr1 122.4(3)
C3 N1 Zr1 119.2(3)
C2A N1A C3A 114.3(4)
C2A N1A Zr1A 121.3(3)
C3A N1A Zr1A 119.8(3)
C9 O1 Zr1 137.7(3)
C1 O2 C24 114.2(4)
C1 O2 Zr1 107.0(2)
C24 O2 Zr1 122.9(3)
C9A O1A Zr1A 137.4(3)
C24A O2A C1A 116.2(5)
C24A O2A Zr1A 128.8(4)
C1A O2A Zr1A 105.0(3)
C11 C10 Zr1 92.2(3)
C11 C10 H10A 113.3
Zr1 C10 H10A 113.3
C11 C10 H10B 113.3
Zr1 C10 H10B 113.3
H10A C10 H10B 110.6
C18 C17 Zr1 108.9(3)
C18 C17 H17A 109.9
Zr1 C17 H17A 109.9
C18 C17 H17B 109.9
Zr1 C17 H17B 109.9
H17A C17 H17B 108.3
C12 C11 C16 116.8(5)
C12 C11 C10 119.7(4)
C16 C11 C10 123.1(4)
C12 C11 Zr1 86.5(3)
C16 C11 Zr1 123.8(3)
C10 C11 Zr1 55.4(2)
C15 C16 C11 121.8(5)
C15 C16 H16A 119.1
C11 C16 H16A 119.1
C16 C15 C14 120.6(5)
C16 C15 H15A 119.7
C14 C15 H15A 119.7
C15 C14 C13 119.6(5)
C15 C14 H14A 120.2
C13 C14 H14A 120.2
C14 C13 C12 119.4(5)
C14 C13 H13A 120.3
C12 C13 H13A 120.3
C11 C12 C13 121.8(5)
C11 C12 H12A 119.1
C13 C12 H12A 119.1
C23 C18 C19 116.1(5)
C23 C18 C17 122.4(5)
C19 C18 C17 121.5(4)
C20 C19 C18 121.3(5)
C20 C19 H19A 119.4
C18 C19 H19A 119.4
C21 C20 C19 121.3(6)
C21 C20 H20A 119.3
C19 C20 H20A 119.3
C20 C21 C22 119.3(6)
C20 C21 H21A 120.4
C22 C21 H21A 120.4
C23 C22 C21 119.7(5)
C23 C22 H22A 120.2
C21 C22 H22A 120.2
C22 C23 C18 122.3(5)
C22 C23 H23A 118.9
C18 C23 H23A 118.9
O1 C9 C4 118.7(4)
O1 C9 C8 120.1(4)
C4 C9 C8 121.1(4)
C7 C8 C9 118.2(4)
C7 C8 C38 122.0(4)
C9 C8 C38 119.4(4)
C8 C7 C6 122.7(4)
C8 C7 H7A 118.6
C6 C7 H7A 118.6
C7 C6 C5 117.1(4)
C7 C6 C34 122.8(4)
C5 C6 C34 120.1(4)
C4 C5 C6 121.9(4)
C4 C5 H5A 119.0
C6 C5 H5A 119.0
C9 C4 C5 118.9(4)
C9 C4 C3 121.9(4)
C5 C4 C3 119.2(4)
N1 C3 C4 114.6(4)
N1 C3 H3A 108.6
C4 C3 H3A 108.6
N1 C3 H3B 108.6
C4 C3 H3B 108.6
H3A C3 H3B 107.6
N1 C2 C1 107.0(4)
N1 C2 C31 114.3(4)
C1 C2 C31 109.7(4)
N1 C2 H2A 108.6
C1 C2 H2A 108.6
C31 C2 H2A 108.6
O2 C1 C2 107.2(4)
O2 C1 H1A 110.3
C2 C1 H1A 110.3
O2 C1 H1B 110.3
C2 C1 H1B 110.3
H1A C1 H1B 108.5
O2 C24 C25 112.8(4)
O2 C24 H24A 109.0
C25 C24 H24A 109.0
O2 C24 H24B 109.0
C25 C24 H24B 109.0
H24A C24 H24B 107.8
C30 C25 C26 120.1(5)
C30 C25 C24 121.8(5)
C26 C25 C24 118.0(5)
C25 C26 C27 119.9(5)
C25 C26 H26A 120.1
C27 C26 H26A 120.1
C28 C27 C26 120.2(5)
C28 C27 H27A 119.9
C26 C27 H27A 119.9
C29 C28 C27 120.0(5)
C29 C28 H28A 120.0
C27 C28 H28A 120.0
C28 C29 C30 119.8(6)
C28 C29 H29A 120.1
C30 C29 H29A 120.1
C25 C30 C29 119.9(5)
C25 C30 H30A 120.0
C29 C30 H30A 120.0
C33 C31 C32 112.1(4)
C33 C31 C2 111.8(4)
C32 C31 C2 113.5(4)
C33 C31 H31A 106.2
C32 C31 H31A 106.2
C2 C31 H31A 106.2
C31 C32 H32A 109.5
C31 C32 H32B 109.5
H32A C32 H32B 109.5
C31 C32 H32C 109.5
H32A C32 H32C 109.5
H32B C32 H32C 109.5
C31 C33 H33A 109.5
C31 C33 H33B 109.5
H33A C33 H33B 109.5
C31 C33 H33C 109.5
H33A C33 H33C 109.5
H33B C33 H33C 109.5
C37 C34 C35 109.5(4)
C37 C34 C6 109.5(4)
C35 C34 C6 111.6(4)
C37 C34 C36 108.7(4)
C35 C34 C36 107.4(4)
C6 C34 C36 110.1(4)
C34 C35 H35A 109.5
C34 C35 H35B 109.5
H35A C35 H35B 109.5
C34 C35 H35C 109.5
H35A C35 H35C 109.5
H35B C35 H35C 109.5
C34 C36 H36A 109.5
C34 C36 H36B 109.5
H36A C36 H36B 109.5
C34 C36 H36C 109.5
H36A C36 H36C 109.5
H36B C36 H36C 109.5
C34 C37 H37A 109.5
C34 C37 H37B 109.5
H37A C37 H37B 109.5
C34 C37 H37C 109.5
H37A C37 H37C 109.5
H37B C37 H37C 109.5
C39 C38 C8 112.0(4)
C39 C38 C51 113.2(4)
C8 C38 C51 105.6(4)
C39 C38 C45 107.4(4)
C8 C38 C45 110.5(4)
C51 C38 C45 108.2(4)
C40 C39 C44 116.9(4)
C40 C39 C38 123.2(4)
C44 C39 C38 119.8(4)
C41 C40 C39 121.7(5)
C41 C40 H40A 119.1
C39 C40 H40A 119.1
C40 C41 C42 120.3(5)
C40 C41 H41A 119.8
C42 C41 H41A 119.8
C43 C42 C41 118.9(5)
C43 C42 H42A 120.6
C41 C42 H42A 120.6
C42 C43 C44 120.6(5)
C42 C43 H43A 119.7
C44 C43 H43A 119.7
C43 C44 C39 121.3(5)
C43 C44 H44A 119.3
C39 C44 H44A 119.3
C50 C45 C46 118.3(4)
C50 C45 C38 122.4(4)
C46 C45 C38 119.2(4)
C47 C46 C45 120.4(5)
C47 C46 H46A 119.8
C45 C46 H46A 119.8
C48 C47 C46 120.7(5)
C48 C47 H47A 119.6
C46 C47 H47A 119.6
C49 C48 C47 119.7(5)
C49 C48 H48A 120.2
C47 C48 H48A 120.2
C48 C49 C50 120.1(5)
C48 C49 H49A 120.0
C50 C49 H49A 120.0
C45 C50 C49 120.8(5)
C45 C50 H50A 119.6
C49 C50 H50A 119.6
C56 C51 C52 117.2(4)
C56 C51 C38 119.2(4)
C52 C51 C38 123.2(4)
C51 C52 C53 121.1(5)
C51 C52 H52A 119.4
C53 C52 H52A 119.4
C54 C53 C52 120.6(5)
C54 C53 H53A 119.7
C52 C53 H53A 119.7
C53 C54 C55 118.9(5)
C53 C54 H54A 120.6
C55 C54 H54A 120.6
C54 C55 C56 120.7(5)
C54 C55 H55A 119.6
C56 C55 H55A 119.6
C55 C56 C51 121.5(5)
C55 C56 H56A 119.2
C51 C56 H56A 119.2
C11A C10A Zr1A 89.0(3)
C11A C10A H10C 113.8
Zr1A C10A H10C 113.8
C11A C10A H10D 113.8
Zr1A C10A H10D 113.8
H10C C10A H10D 111.0
C18A C17A Zr1A 105.0(4)
C18A C17A H17C 110.8
Zr1A C17A H17C 110.8
C18A C17A H17D 110.8
Zr1A C17A H17D 110.8
H17C C17A H17D 108.8
C16A C11A C12A 115.5(6)
C16A C11A C10A 124.2(6)
C12A C11A C10A 120.1(5)
C16A C11A Zr1A 113.9(4)
C12A C11A Zr1A 93.8(3)
C10A C11A Zr1A 58.5(3)
C15A C16A C11A 122.2(6)
C15A C16A H16B 118.9
C11A C16A H16B 118.9
C14A C15A C16A 121.3(6)
C14A C15A H15B 119.3
C16A C15A H15B 119.3
C15A C14A C13A 118.3(7)
C15A C14A H14B 120.9
C13A C14A H14B 120.9
C12A C13A C14A 121.0(6)
C12A C13A H13B 119.5
C14A C13A H13B 119.5
C13A C12A C11A 121.6(6)
C13A C12A H12B 119.2
C11A C12A H12B 119.2
C23A C18A C19A 115.4(6)
C23A C18A C17A 121.4(7)
C19A C18A C17A 123.2(6)
C20A C19A C18A 122.2(7)
C20A C19A H19B 118.9
C18A C19A H19B 118.9
C19A C20A C21A 120.2(8)
C19A C20A H20B 119.9
C21A C20A H20B 119.9
C22A C21A C20A 119.5(8)
C22A C21A H21B 120.2
C20A C21A H21B 120.2
C21A C22A C23A 120.0(9)
C21A C22A H22B 120.0
C23A C22A H22B 120.0
C18A C23A C22A 122.7(9)
C18A C23A H23B 118.6
C22A C23A H23B 118.6
O1A C9A C4A 119.0(4)
O1A C9A C8A 121.4(5)
C4A C9A C8A 119.5(5)
C7A C8A C9A 118.0(5)
C7A C8A C38A 121.3(5)
C9A C8A C38A 120.6(5)
C8A C7A C6A 123.8(5)
C8A C7A H7AA 118.1
C6A C7A H7AA 118.1
C7A C6A C5A 116.9(5)
C7A C6A C34A 121.2(5)
C5A C6A C34A 122.0(5)
C4A C5A C6A 121.9(5)
C4A C5A H5AA 119.0
C6A C5A H5AA 119.0
C5A C4A C9A 119.8(5)
C5A C4A C3A 118.8(5)
C9A C4A C3A 121.3(5)
N1A C3A C4A 115.3(4)
N1A C3A H3AA 108.5
C4A C3A H3AA 108.5
N1A C3A H3AB 108.5
C4A C3A H3AB 108.5
H3AA C3A H3AB 107.5
N1A C2A C1A 108.2(5)
N1A C2A C31A 114.0(4)
C1A C2A C31A 110.2(4)
N1A C2A H2AA 108.1
C1A C2A H2AA 108.1
C31A C2A H2AA 108.1
O2A C1A C2A 107.9(4)
O2A C1A H1AA 110.1
C2A C1A H1AA 110.1
O2A C1A H1AB 110.1
C2A C1A H1AB 110.1
H1AA C1A H1AB 108.4
O2A C24A C25A 111.8(6)
O2A C24A H24C 109.3
C25A C24A H24C 109.3
O2A C24A H24D 109.3
C25A C24A H24D 109.3
H24C C24A H24D 107.9
C26A C25A C30A 120.0
C26A C25A C24A 116.3(5)
C30A C25A C24A 123.6(5)
C27A C26A C25A 120.0
C27A C26A H26B 120.0
C25A C26A H26B 120.0
C26A C27A C28A 120.0
C26A C27A H27B 120.0
C28A C27A H27B 120.0
C29A C28A C27A 120.0
C29A C28A H28B 120.0
C27A C28A H28B 120.0
C28A C29A C30A 120.0
C28A C29A H29B 120.0
C30A C29A H29B 120.0
C29A C30A C25A 120.0
C29A C30A H30B 120.0
C25A C30A H30B 120.0
C32A C31A C33A 111.1(4)
C32A C31A C2A 112.9(5)
C33A C31A C2A 111.4(4)
C32A C31A H31B 107.0
C33A C31A H31B 107.0
C2A C31A H31B 107.0
C31A C32A H32D 109.5
C31A C32A H32E 109.5
H32D C32A H32E 109.5
C31A C32A H32F 109.5
H32D C32A H32F 109.5
H32E C32A H32F 109.5
C31A C33A H33D 109.5
C31A C33A H33E 109.5
H33D C33A H33E 109.5
C31A C33A H33F 109.5
H33D C33A H33F 109.5
H33E C33A H33F 109.5
C36A C34A C37B 56.9(9)
C36A C34A C35A 125.4(8)
C37B C34A C35A 121.8(7)
C36A C34A C6A 110.9(7)
C37B C34A C6A 118.6(7)
C35A C34A C6A 112.5(5)
C36A C34A C37A 105.5(10)
C37B C34A C37A 48.5(8)
C35A C34A C37A 93.7(7)
C6A C34A C37A 104.9(7)
C36A C34A C36B 43.0(8)
C37B C34A C36B 97.3(9)
C35A C34A C36B 93.4(6)
C6A C34A C36B 106.2(6)
C37A C34A C36B 142.4(8)
C34A C35A H35D 109.5
C34A C35A H35E 109.5
H35D C35A H35E 109.5
C34A C35A H35F 109.5
H35D C35A H35F 109.5
H35E C35A H35F 109.5
C34A C36A H36D 109.5
C34A C36A H36E 109.5
H36D C36A H36E 109.5
C34A C36A H36F 109.5
H36D C36A H36F 109.5
H36E C36A H36F 109.5
C34A C37A H37D 109.5
C34A C37A H37E 109.5
H37D C37A H37E 109.5
C34A C37A H37F 109.5
H37D C37A H37F 109.5
H37E C37A H37F 109.5
C34A C36B H36G 109.5
C34A C36B H36H 109.5
H36G C36B H36H 109.5
C34A C36B H36I 109.5
H36G C36B H36I 109.5
H36H C36B H36I 109.5
C34A C37B H37G 109.5
C34A C37B H37H 109.5
H37G C37B H37H 109.5
C34A C37B H37I 109.5
H37G C37B H37I 109.5
H37H C37B H37I 109.5
C39A C38A C51A 113.2(4)
C39A C38A C45A 109.6(4)
C51A C38A C45A 105.4(4)
C39A C38A C8A 107.9(4)
C51A C38A C8A 110.4(4)
C45A C38A C8A 110.3(4)
C44A C39A C40A 115.7(5)
C44A C39A C38A 125.3(5)
C40A C39A C38A 118.9(6)
C41A C40A C39A 121.8(7)
C41A C40A H40B 119.1
C39A C40A H40B 119.1
C42A C41A C40A 120.4(7)
C42A C41A H41B 119.8
C40A C41A H41B 119.8
C41A C42A C43A 119.2(6)
C41A C42A H42B 120.4
C43A C42A H42B 120.4
C42A C43A C44A 120.3(8)
C42A C43A H43B 119.9
C44A C43A H43B 119.9
C39A C44A C43A 122.5(7)
C39A C44A H44B 118.7
C43A C44A H44B 118.7
C46A C45A C50A 117.3(4)
C46A C45A C38A 123.6(4)
C50A C45A C38A 119.1(4)
C47A C46A C45A 120.4(5)
C47A C46A H46B 119.8
C45A C46A H46B 119.8
C48A C47A C46A 121.4(5)
C48A C47A H47B 119.3
C46A C47A H47B 119.3
C47A C48A C49A 119.3(5)
C47A C48A H48B 120.3
C49A C48A H48B 120.3
C48A C49A C50A 120.0(5)
C48A C49A H49B 120.0
C50A C49A H49B 120.0
C49A C50A C45A 121.6(5)
C49A C50A H50B 119.2
C45A C50A H50B 119.2
C56A C51A C52A 117.7(5)
C56A C51A C38A 124.5(4)
C52A C51A C38A 117.5(4)
C53A C52A C51A 121.1(5)
C53A C52A H52B 119.4
C51A C52A H52B 119.4
C54A C53A C52A 120.1(5)
C54A C53A H53B 119.9
C52A C53A H53B 119.9
C55A C54A C53A 119.0(5)
C55A C54A H54B 120.5
C53A C54A H54B 120.5
C54A C55A C56A 121.0(5)
C54A C55A H55B 119.5
C56A C55A H55B 119.5
C51A C56A C55A 121.1(5)
C51A C56A H56B 119.5
C55A C56A H56B 119.5

loop_
_geom_bond_atom_site_label_1
_geom_bond_atom_site_label_2
_geom_bond_distance
Zr1 O1 1.956(3)
Zr1 N1 2.062(4)
Zr1 C10 2.277(5)
Zr1 C17 2.296(5)
Zr1 O2 2.296(3)
Zr1 C11 2.764(5)
Zr1A O1A 1.968(3)
Zr1A N1A 2.054(4)
Zr1A C10A 2.295(5)
Zr1A C17A 2.301(5)
Zr1A O2A 2.337(4)
Zr1A C11A 2.692(6)
N1 C2 1.456(6)
N1 C3 1.464(6)
N1A C2A 1.461(6)
N1A C3A 1.469(6)
O1 C9 1.359(5)
O2 C1 1.444(6)
O2 C24 1.453(6)
O1A C9A 1.344(6)
O2A C24A 1.420(8)
O2A C1A 1.449(6)
C10 C11 1.482(7)
C10 H10A 0.9900
C10 H10B 0.9900
C17 C18 1.487(7)
C17 H17A 0.9900
C17 H17B 0.9900
C11 C12 1.388(7)
C11 C16 1.409(7)
C16 C15 1.367(8)
C16 H16A 0.9500
C15 C14 1.376(8)
C15 H15A 0.9500
C14 C13 1.390(8)
C14 H14A 0.9500
C13 C12 1.396(8)
C13 H13A 0.9500
C12 H12A 0.9500
C18 C23 1.391(7)
C18 C19 1.414(8)
C19 C20 1.369(9)
C19 H19A 0.9500
C20 C21 1.363(9)
C20 H20A 0.9500
C21 C22 1.388(9)
C21 H21A 0.9500
C22 C23 1.382(8)
C22 H22A 0.9500
C23 H23A 0.9500
C9 C4 1.387(7)
C9 C8 1.402(6)
C8 C7 1.392(6)
C8 C38 1.552(7)
C7 C6 1.393(7)
C7 H7A 0.9500
C6 C5 1.401(6)
C6 C34 1.538(6)
C5 C4 1.396(6)
C5 H5A 0.9500
C4 C3 1.516(6)
C3 H3A 0.9900
C3 H3B 0.9900
C2 C1 1.527(7)
C2 C31 1.541(7)
C2 H2A 1.0000
C1 H1A 0.9900
C1 H1B 0.9900
C24 C25 1.505(7)
C24 H24A 0.9900
C24 H24B 0.9900
C25 C30 1.380(8)
C25 C26 1.383(7)
C26 C27 1.392(7)
C26 H26A 0.9500
C27 C28 1.390(9)
C27 H27A 0.9500
C28 C29 1.374(8)
C28 H28A 0.9500
C29 C30 1.406(8)
C29 H29A 0.9500
C30 H30A 0.9500
C31 C33 1.514(7)
C31 C32 1.520(7)
C31 H31A 1.0000
C32 H32A 0.9800
C32 H32B 0.9800
C32 H32C 0.9800
C33 H33A 0.9800
C33 H33B 0.9800
C33 H33C 0.9800
C34 C37 1.530(7)
C34 C35 1.531(7)
C34 C36 1.542(7)
C35 H35A 0.9800
C35 H35B 0.9800
C35 H35C 0.9800
C36 H36A 0.9800
C36 H36B 0.9800
C36 H36C 0.9800
C37 H37A 0.9800
C37 H37B 0.9800
C37 H37C 0.9800
C38 C39 1.548(6)
C38 C51 1.554(6)
C38 C45 1.555(6)
C39 C40 1.391(7)
C39 C44 1.400(8)
C40 C41 1.377(7)
C40 H40A 0.9500
C41 C42 1.392(9)
C41 H41A 0.9500
C42 C43 1.376(8)
C42 H42A 0.9500
C43 C44 1.382(7)
C43 H43A 0.9500
C44 H44A 0.9500
C45 C50 1.375(7)
C45 C46 1.397(7)
C46 C47 1.392(7)
C46 H46A 0.9500
C47 C48 1.371(8)
C47 H47A 0.9500
C48 C49 1.368(8)
C48 H48A 0.9500
C49 C50 1.410(7)
C49 H49A 0.9500
C50 H50A 0.9500
C51 C56 1.392(7)
C51 C52 1.393(7)
C52 C53 1.394(7)
C52 H52A 0.9500
C53 C54 1.377(8)
C53 H53A 0.9500
C54 C55 1.378(8)
C54 H54A 0.9500
C55 C56 1.384(7)
C55 H55A 0.9500
C56 H56A 0.9500
C10A C11A 1.448(8)
C10A H10C 0.9900
C10A H10D 0.9900
C17A C18A 1.480(8)
C17A H17C 0.9900
C17A H17D 0.9900
C11A C16A 1.402(7)
C11A C12A 1.413(9)
C16A C15A 1.372(10)
C16A H16B 0.9500
C15A C14A 1.364(11)
C15A H15B 0.9500
C14A C13A 1.392(9)
C14A H14B 0.9500
C13A C12A 1.370(9)
C13A H13B 0.9500
C12A H12B 0.9500
C18A C23A 1.377(10)
C18A C19A 1.408(10)
C19A C20A 1.366(10)
C19A H19B 0.9500
C20A C21A 1.373(12)
C20A H20B 0.9500
C21A C22A 1.362(15)
C21A H21B 0.9500
C22A C23A 1.381(13)
C22A H22B 0.9500
C23A H23B 0.9500
C9A C4A 1.409(7)
C9A C8A 1.416(7)
C8A C7A 1.385(7)
C8A C38A 1.552(7)
C7A C6A 1.393(8)
C7A H7AA 0.9500
C6A C5A 1.397(7)
C6A C34A 1.534(8)
C5A C4A 1.388(7)
C5A H5AA 0.9500
C4A C3A 1.521(6)
C3A H3AA 0.9900
C3A H3AB 0.9900
C2A C1A 1.500(7)
C2A C31A 1.557(7)
C2A H2AA 1.0000
C1A H1AA 0.9900
C1A H1AB 0.9900
C24A C25A 1.529(10)
C24A H24C 0.9900
C24A H24D 0.9900
C25A C26A 1.3900
C25A C30A 1.3900
C26A C27A 1.3900
C26A H26B 0.9500
C27A C28A 1.3900
C27A H27B 0.9500
C28A C29A 1.3900
C28A H28B 0.9500
C29A C30A 1.3900
C29A H29B 0.9500
C30A H30B 0.9500
C31A C32A 1.517(7)
C31A C33A 1.537(7)
C31A H31B 1.0000
C32A H32D 0.9800
C32A H32E 0.9800
C32A H32F 0.9800
C33A H33D 0.9800
C33A H33E 0.9800
C33A H33F 0.9800
C34A C36A 1.423(12)
C34A C37B 1.460(16)
C34A C35A 1.498(8)
C34A C37A 1.628(11)
C34A C36B 1.696(12)
C35A H35D 0.9800
C35A H35E 0.9800
C35A H35F 0.9800
C36A H36D 0.9800
C36A H36E 0.9800
C36A H36F 0.9800
C37A H37D 0.9800
C37A H37E 0.9800
C37A H37F 0.9800
C36B H36G 0.9800
C36B H36H 0.9800
C36B H36I 0.9800
C37B H37G 0.9800
C37B H37H 0.9800
C37B H37I 0.9800
C38A C39A 1.549(7)
C38A C51A 1.550(7)
C38A C45A 1.551(6)
C39A C44A 1.379(9)
C39A C40A 1.396(8)
C40A C41A 1.388(9)
C40A H40B 0.9500
C41A C42A 1.360(12)
C41A H41B 0.9500
C42A C43A 1.367(12)
C42A H42B 0.9500
C43A C44A 1.382(8)
C43A H43B 0.9500
C44A H44B 0.9500
C45A C46A 1.391(7)
C45A C50A 1.391(7)
C46A C47A 1.377(7)
C46A H46B 0.9500
C47A C48A 1.361(8)
C47A H47B 0.9500
C48A C49A 1.370(8)
C48A H48B 0.9500
C49A C50A 1.377(7)
C49A H49B 0.9500
C50A H50B 0.9500
C51A C56A 1.381(7)
C51A C52A 1.409(7)
C52A C53A 1.388(7)
C52A H52B 0.9500
C53A C54A 1.384(7)
C53A H53B 0.9500
C54A C55A 1.384(8)
C54A H54B 0.9500
C55A C56A 1.385(7)
C55A H55B 0.9500
C56A H56B 0.9500

loop_
_geom_torsion_atom_site_label_1
_geom_torsion_atom_site_label_2
_geom_torsion_atom_site_label_3
_geom_torsion_atom_site_label_4
_geom_torsion
O1 Zr1 N1 C2 168.5(3)
C10 Zr1 N1 C2 65.6(4)
C17 Zr1 N1 C2 -88.9(4)
O2 Zr1 N1 C2 -9.8(3)
C11 Zr1 N1 C2 55.1(5)
O1 Zr1 N1 C3 -35.3(3)
C10 Zr1 N1 C3 -138.3(3)
C17 Zr1 N1 C3 67.2(3)
O2 Zr1 N1 C3 146.3(3)
C11 Zr1 N1 C3 -148.8(3)
O1A Zr1A N1A C2A 172.7(4)
C10A Zr1A N1A C2A 67.0(4)
C17A Zr1A N1A C2A -86.8(4)
O2A Zr1A N1A C2A -8.5(3)
C11A Zr1A N1A C2A 59.0(5)
O1A Zr1A N1A C3A -32.5(3)
C10A Zr1A N1A C3A -138.1(3)
C17A Zr1A N1A C3A 68.0(4)
O2A Zr1A N1A C3A 146.3(4)
C11A Zr1A N1A C3A -146.2(3)
N1 Zr1 O1 C9 -2.3(4)
C10 Zr1 O1 C9 117.1(4)
C17 Zr1 O1 C9 -112.2(4)
O2 Zr1 O1 C9 1.8(7)
C11 Zr1 O1 C9 150.7(4)
O1 Zr1 O2 C1 29.8(5)
N1 Zr1 O2 C1 34.1(3)
C10 Zr1 O2 C1 -88.6(3)
C17 Zr1 O2 C1 146.9(3)
C11 Zr1 O2 C1 -120.2(3)
O1 Zr1 O2 C24 164.9(4)
N1 Zr1 O2 C24 169.2(4)
C10 Zr1 O2 C24 46.4(4)
C17 Zr1 O2 C24 -78.0(4)
C11 Zr1 O2 C24 14.8(4)
N1A Zr1A O1A C9A -5.2(5)
C10A Zr1A O1A C9A 110.9(5)
C17A Zr1A O1A C9A -116.9(5)
O2A Zr1A O1A C9A -8.4(7)
C11A Zr1A O1A C9A 144.8(4)
N1A Zr1A O2A C24A 176.2(5)
C10A Zr1A O2A C24A 56.8(5)
C17A Zr1A O2A C24A -69.3(5)
C11A Zr1A O2A C24A 25.2(5)
O1A Zr1A O2A C1A 36.2(6)
N1A Zr1A O2A C1A 32.9(3)
C10A Zr1A O2A C1A -86.5(3)
C17A Zr1A O2A C1A 147.5(3)
C11A Zr1A O2A C1A -118.1(3)
O1 Zr1 C10 C11 97.5(3)
N1 Zr1 C10 C11 -170.7(3)
C17 Zr1 C10 C11 -19.8(4)
O2 Zr1 C10 C11 -102.7(3)
O1 Zr1 C17 C18 67.6(4)
N1 Zr1 C17 C18 -21.8(4)
C10 Zr1 C17 C18 -175.0(3)
O2 Zr1 C17 C18 -92.0(4)
C11 Zr1 C17 C18 174.5(3)
Zr1 C10 C11 C12 -61.4(5)
Zr1 C10 C11 C16 110.9(4)
O1 Zr1 C11 C12 38.9(3)
N1 Zr1 C11 C12 147.3(3)
C10 Zr1 C11 C12 130.2(4)
C17 Zr1 C11 C12 -66.2(3)
O2 Zr1 C11 C12 -152.5(3)
O1 Zr1 C11 C16 159.1(4)
N1 Zr1 C11 C16 -92.5(5)
C10 Zr1 C11 C16 -109.7(5)
C17 Zr1 C11 C16 54.0(4)
O2 Zr1 C11 C16 -32.4(4)
O1 Zr1 C11 C10 -91.3(3)
N1 Zr1 C11 C10 17.1(5)
C17 Zr1 C11 C10 163.6(3)
O2 Zr1 C11 C10 77.3(3)
C12 C11 C16 C15 -1.3(8)
C10 C11 C16 C15 -173.8(5)
Zr1 C11 C16 C15 -106.0(6)
C11 C16 C15 C14 -0.8(9)
C16 C15 C14 C13 2.1(9)
C15 C14 C13 C12 -1.4(9)
C16 C11 C12 C13 2.0(8)
C10 C11 C12 C13 174.7(5)
Zr1 C11 C12 C13 128.3(5)
C14 C13 C12 C11 -0.7(9)
Zr1 C17 C18 C23 -91.3(5)
Zr1 C17 C18 C19 87.3(5)
C23 C18 C19 C20 -2.0(7)
C17 C18 C19 C20 179.2(5)
C18 C19 C20 C21 0.1(8)
C19 C20 C21 C22 0.9(8)
C20 C21 C22 C23 0.1(8)
C21 C22 C23 C18 -2.2(8)
C19 C18 C23 C22 3.1(7)
C17 C18 C23 C22 -178.2(5)
Zr1 O1 C9 C4 18.0(7)
Zr1 O1 C9 C8 -160.3(3)
O1 C9 C8 C7 -179.6(4)
C4 C9 C8 C7 2.2(7)
O1 C9 C8 C38 7.9(6)
C4 C9 C8 C38 -170.4(4)
C9 C8 C7 C6 -1.4(7)
C38 C8 C7 C6 171.0(4)
C8 C7 C6 C5 -1.1(7)
C8 C7 C6 C34 178.7(4)
C7 C6 C5 C4 2.8(7)
C34 C6 C5 C4 -177.1(4)
O1 C9 C4 C5 -178.8(4)
C8 C9 C4 C5 -0.6(7)
O1 C9 C4 C3 2.9(7)
C8 C9 C4 C3 -178.9(4)
C6 C5 C4 C9 -2.0(7)
C6 C5 C4 C3 176.4(4)
C2 N1 C3 C4 -142.6(4)
Zr1 N1 C3 C4 59.4(5)
C9 C4 C3 N1 -41.1(6)
C5 C4 C3 N1 140.6(4)
C3 N1 C2 C1 -172.1(4)
Zr1 N1 C2 C1 -14.9(5)
C3 N1 C2 C31 66.3(5)
Zr1 N1 C2 C31 -136.6(3)
C24 O2 C1 C2 168.5(4)
Zr1 O2 C1 C2 -52.0(4)
N1 C2 C1 O2 44.2(5)
C31 C2 C1 O2 168.7(4)
C1 O2 C24 C25 -67.7(5)
Zr1 O2 C24 C25 160.1(3)
O2 C24 C25 C30 -25.9(7)
O2 C24 C25 C26 155.6(5)
C30 C25 C26 C27 1.0(8)
C24 C25 C26 C27 179.6(5)
C25 C26 C27 C28 0.8(8)
C26 C27 C28 C29 -1.2(8)
C27 C28 C29 C30 -0.2(9)
C26 C25 C30 C29 -2.5(8)
C24 C25 C30 C29 179.0(5)
C28 C29 C30 C25 2.1(9)
N1 C2 C31 C33 177.5(4)
C1 C2 C31 C33 57.4(6)
N1 C2 C31 C32 49.4(6)
C1 C2 C31 C32 -70.7(5)
C7 C6 C34 C37 -118.0(5)
C5 C6 C34 C37 61.8(5)
C7 C6 C34 C35 3.4(7)
C5 C6 C34 C35 -176.8(4)
C7 C6 C34 C36 122.5(5)
C5 C6 C34 C36 -57.7(6)
C7 C8 C38 C39 122.9(4)
C9 C8 C38 C39 -64.9(5)
C7 C8 C38 C51 -113.5(4)
C9 C8 C38 C51 58.7(5)
C7 C8 C38 C45 3.2(6)
C9 C8 C38 C45 175.5(4)
C8 C38 C39 C40 1.5(6)
C51 C38 C39 C40 -117.8(5)
C45 C38 C39 C40 122.9(5)
C8 C38 C39 C44 -173.0(4)
C51 C38 C39 C44 67.7(5)
C45 C38 C39 C44 -51.6(5)
C44 C39 C40 C41 -6.2(7)
C38 C39 C40 C41 179.2(4)
C39 C40 C41 C42 2.5(8)
C40 C41 C42 C43 1.4(8)
C41 C42 C43 C44 -1.4(8)
C42 C43 C44 C39 -2.6(8)
C40 C39 C44 C43 6.2(7)
C38 C39 C44 C43 -178.9(4)
C39 C38 C45 C50 139.6(5)
C8 C38 C45 C50 -98.0(5)
C51 C38 C45 C50 17.1(6)
C39 C38 C45 C46 -42.8(6)
C8 C38 C45 C46 79.7(5)
C51 C38 C45 C46 -165.2(4)
C50 C45 C46 C47 -0.5(8)
C38 C45 C46 C47 -178.2(5)
C45 C46 C47 C48 0.9(9)
C46 C47 C48 C49 -1.6(9)
C47 C48 C49 C50 1.8(9)
C46 C45 C50 C49 0.8(8)
C38 C45 C50 C49 178.5(5)
C48 C49 C50 C45 -1.5(9)
C39 C38 C51 C56 155.4(4)
C8 C38 C51 C56 32.6(5)
C45 C38 C51 C56 -85.7(5)
C39 C38 C51 C52 -31.8(6)
C8 C38 C51 C52 -154.7(4)
C45 C38 C51 C52 87.0(5)
C56 C51 C52 C53 -0.3(7)
C38 C51 C52 C53 -173.2(4)
C51 C52 C53 C54 0.5(7)
C52 C53 C54 C55 -0.5(8)
C53 C54 C55 C56 0.4(8)
C54 C55 C56 C51 -0.3(8)
C52 C51 C56 C55 0.2(7)
C38 C51 C56 C55 173.4(4)
O1A Zr1A C10A C11A 95.0(3)
N1A Zr1A C10A C11A -172.2(3)
C17A Zr1A C10A C11A -22.2(4)
O2A Zr1A C10A C11A -103.3(3)
O1A Zr1A C17A C18A 64.0(4)
N1A Zr1A C17A C18A -25.7(5)
C10A Zr1A C17A C18A -176.7(4)
O2A Zr1A C17A C18A -96.0(4)
C11A Zr1A C17A C18A 171.5(4)
Zr1A C10A C11A C16A 99.1(5)
Zr1A C10A C11A C12A -74.7(5)
O1A Zr1A C11A C16A 148.7(4)
N1A Zr1A C11A C16A -103.2(5)
C10A Zr1A C11A C16A -116.7(6)
C17A Zr1A C11A C16A 45.3(5)
O2A Zr1A C11A C16A -40.7(4)
O1A Zr1A C11A C12A 28.6(4)
N1A Zr1A C11A C12A 136.7(4)
C10A Zr1A C11A C12A 123.2(5)
C17A Zr1A C11A C12A -74.8(4)
O2A Zr1A C11A C12A -160.8(3)
O1A Zr1A C11A C10A -94.6(3)
N1A Zr1A C11A C10A 13.5(5)
C17A Zr1A C11A C10A 162.0(4)
O2A Zr1A C11A C10A 76.0(3)
C12A C11A C16A C15A -0.9(9)
C10A C11A C16A C15A -175.0(7)
Zr1A C11A C16A C15A -107.9(7)
C11A C16A C15A C14A 0.9(12)
C16A C15A C14A C13A 0.7(12)
C15A C14A C13A C12A -2.3(11)
C14A C13A C12A C11A 2.4(10)
C16A C11A C12A C13A -0.7(9)
C10A C11A C12A C13A 173.6(6)
Zr1A C11A C12A C13A 118.1(6)
Zr1A C17A C18A C23A -87.2(7)
Zr1A C17A C18A C19A 89.8(6)
C23A C18A C19A C20A -1.3(10)
C17A C18A C19A C20A -178.5(6)
C18A C19A C20A C21A -0.3(10)
C19A C20A C21A C22A 0.7(13)
C20A C21A C22A C23A 0.6(17)
C19A C18A C23A C22A 2.7(13)
C17A C18A C23A C22A 179.9(9)
C21A C22A C23A C18A -2.4(18)
Zr1A O1A C9A C4A 19.7(7)
Zr1A O1A C9A C8A -160.6(4)
O1A C9A C8A C7A -179.1(4)
C4A C9A C8A C7A 0.7(7)
O1A C9A C8A C38A -2.0(7)
C4A C9A C8A C38A 177.7(4)
C9A C8A C7A C6A -2.4(8)
C38A C8A C7A C6A -179.4(5)
C8A C7A C6A C5A 3.0(9)
C8A C7A C6A C34A -177.6(5)
C7A C6A C5A C4A -1.8(8)
C34A C6A C5A C4A 178.7(5)
C6A C5A C4A C9A 0.3(8)
C6A C5A C4A C3A 177.2(5)
O1A C9A C4A C5A -179.9(4)
C8A C9A C4A C5A 0.3(7)
O1A C9A C4A C3A 3.2(7)
C8A C9A C4A C3A -176.6(4)
C2A N1A C3A C4A -146.2(4)
Zr1A N1A C3A C4A 57.3(5)
C5A C4A C3A N1A 142.1(5)
C9A C4A C3A N1A -41.1(6)
C3A N1A C2A C1A -173.1(4)
Zr1A N1A C2A C1A -17.0(5)
C3A N1A C2A C31A 63.9(5)
Zr1A N1A C2A C31A -140.0(4)
C24A O2A C1A C2A 159.5(5)
Zr1A O2A C1A C2A -51.8(4)
N1A C2A C1A O2A 46.6(5)
C31A C2A C1A O2A 171.9(4)
C1A O2A C24A C25A -59.4(7)
Zr1A O2A C24A C25A 160.7(4)
O2A C24A C25A C26A 130.4(5)
O2A C24A C25A C30A -46.0(8)
C30A C25A C26A C27A 0.0
C24A C25A C26A C27A -176.6(5)
C25A C26A C27A C28A 0.0
C26A C27A C28A C29A 0.0
C27A C28A C29A C30A 0.0
C28A C29A C30A C25A 0.0
C26A C25A C30A C29A 0.0
C24A C25A C30A C29A 176.3(6)
N1A C2A C31A C32A 52.5(6)
C1A C2A C31A C32A -69.4(5)
N1A C2A C31A C33A 178.4(4)
C1A C2A C31A C33A 56.5(6)
C7A C6A C34A C36A 116.4(10)
C5A C6A C34A C36A -64.1(11)
C7A C6A C34A C37B 179.2(9)
C5A C6A C34A C37B -1.3(11)
C7A C6A C34A C35A -29.7(9)
C5A C6A C34A C35A 149.8(6)
C7A C6A C34A C37A -130.2(8)
C5A C6A C34A C37A 49.2(9)
C7A C6A C34A C36B 71.2(8)
C5A C6A C34A C36B -109.4(8)
C7A C8A C38A C39A 120.8(5)
C9A C8A C38A C39A -56.1(6)
C7A C8A C38A C51A -115.0(5)
C9A C8A C38A C51A 68.1(6)
C7A C8A C38A C45A 1.2(7)
C9A C8A C38A C45A -175.8(4)
C51A C38A C39A C44A 19.9(7)
C45A C38A C39A C44A -97.5(6)
C8A C38A C39A C44A 142.3(5)
C51A C38A C39A C40A -164.2(5)
C45A C38A C39A C40A 78.4(6)
C8A C38A C39A C40A -41.7(6)
C44A C39A C40A C41A 1.8(9)
C38A C39A C40A C41A -174.6(6)
C39A C40A C41A C42A 0.1(11)
C40A C41A C42A C43A -1.2(11)
C41A C42A C43A C44A 0.5(11)
C40A C39A C44A C43A -2.6(9)
C38A C39A C44A C43A 173.5(6)
C42A C43A C44A C39A 1.5(11)
C39A C38A C45A C46A -15.4(7)
C51A C38A C45A C46A -137.5(5)
C8A C38A C45A C46A 103.3(6)
C39A C38A C45A C50A 166.9(5)
C51A C38A C45A C50A 44.8(6)
C8A C38A C45A C50A -74.5(6)
C50A C45A C46A C47A 0.7(8)
C38A C45A C46A C47A -177.0(5)
C45A C46A C47A C48A 0.5(9)
C46A C47A C48A C49A -1.4(9)
C47A C48A C49A C50A 1.2(8)
C48A C49A C50A C45A 0.1(9)
C46A C45A C50A C49A -1.0(8)
C38A C45A C50A C49A 176.9(5)
C39A C38A C51A C56A 117.8(5)
C45A C38A C51A C56A -122.4(5)
C8A C38A C51A C56A -3.2(7)
C39A C38A C51A C52A -68.9(6)
C45A C38A C51A C52A 50.9(6)
C8A C38A C51A C52A 170.1(4)
C56A C51A C52A C53A 0.4(7)
C38A C51A C52A C53A -173.3(4)
C51A C52A C53A C54A -0.1(8)
C52A C53A C54A C55A -0.3(8)
C53A C54A C55A C56A 0.3(7)
C52A C51A C56A C55A -0.4(7)
C38A C51A C56A C55A 172.9(4)
C54A C55A C56A C51A 0.0(7)
